data_2212863
loop_
_publ_author_name
'Chen-Yi Wang'

_publ_section_title Bis{2-bromo-4-chloro-6-[2-(ethylammonio)ethyliminomethyl]phenolato}dithiocyanatonickel(II)
_journal_coeditor_code FJ2003
_journal_issue 4
_journal_name_full 'Acta Crystallographica Section E'
_journal_page_first m1076
_journal_page_last m1077
_journal_paper_doi 10.1107/S1600536807010628
_journal_volume 63
_journal_year 2007
_chemical_formula_iupac '[Ni (N C S)2 (C11 H14 Br Cl N2 O)2]'
_chemical_formula_moiety 'C24 H28 Br2 Cl2 N6 Ni O2 S2'
_chemical_formula_sum 'C24 H28 Br2 Cl2 N6 Ni O2 S2'
_chemical_formula_weight 786.07
_chemical_name_systematic
;
Bis{2-bromo-4-chloro-6-[2-
(ethylammonio)ethyliminomethyl]phenolato}dithiocyanatonickel(II)
;
_space_group_IT_number 14
_symmetry_cell_setting monoclinic
_symmetry_space_group_name_Hall '-P 2ybc'
_symmetry_space_group_name_H-M 'P 1 21/c 1'
_atom_sites_solution_hydrogens geom
_atom_sites_solution_primary direct
_atom_sites_solution_secondary difmap
_audit_creation_method SHELXL-97
_cell_angle_alpha 90.00
_cell_angle_beta 96.781(3)
_cell_angle_gamma 90.00
_cell_formula_units_Z 2
_cell_length_a 7.6040(10)
_cell_length_b 23.755(4)
_cell_length_c 8.935(2)
_cell_measurement_reflns_used 1400
_cell_measurement_temperature 298(2)
_cell_measurement_theta_max 24.3
_cell_measurement_theta_min 2.4
_cell_volume 1602.7(5)
_computing_cell_refinement 'SAINT (Bruker, 1998)'
_computing_data_collection 'SMART (Bruker, 1998)'
_computing_data_reduction SAINT
_computing_molecular_graphics 'SHELXTL (Sheldrick, 1997b)'
_computing_publication_material SHELXTL
_computing_structure_refinement 'SHELXL97 (Sheldrick, 1997a)'
_computing_structure_solution 'SHELXS97 (Sheldrick, 1997a)'
_diffrn_ambient_temperature 298(2)
_diffrn_measured_fraction_theta_full 0.995
_diffrn_measured_fraction_theta_max 0.995
_diffrn_measurement_device_type 'Bruker SMART CCD area-detector'
_diffrn_measurement_method \w
_diffrn_radiation_monochromator graphite
_diffrn_radiation_source 'fine-focus sealed tube'
_diffrn_radiation_type MoK\a
_diffrn_radiation_wavelength 0.71073
_diffrn_reflns_av_R_equivalents 0.0739
_diffrn_reflns_av_sigmaI/netI 0.0859
_diffrn_reflns_limit_h_max 9
_diffrn_reflns_limit_h_min -9
_diffrn_reflns_limit_k_max 30
_diffrn_reflns_limit_k_min -30
_diffrn_reflns_limit_l_max 11
_diffrn_reflns_limit_l_min -11
_diffrn_reflns_number 13624
_diffrn_reflns_theta_full 27.49
_diffrn_reflns_theta_max 27.49
_diffrn_reflns_theta_min 1.71
_diffrn_standards_number 0
_exptl_absorpt_coefficient_mu 3.428
_exptl_absorpt_correction_T_max 0.6642
_exptl_absorpt_correction_T_min 0.5330
_exptl_absorpt_correction_type multi-scan
_exptl_absorpt_process_details '(SADABS; Sheldrick, 1996)'
_exptl_crystal_colour green
_exptl_crystal_density_diffrn 1.629
_exptl_crystal_density_method 'not measured'
_exptl_crystal_description block
_exptl_crystal_F_000 788
_exptl_crystal_size_max 0.21
_exptl_crystal_size_mid 0.18
_exptl_crystal_size_min 0.13
_refine_diff_density_max 0.824
_refine_diff_density_min -0.795
_refine_ls_extinction_method none
_refine_ls_goodness_of_fit_ref 1.016
_refine_ls_hydrogen_treatment constr
_refine_ls_matrix_type full
_refine_ls_number_parameters 179
_refine_ls_number_reflns 3652
_refine_ls_number_restraints 0
_refine_ls_restrained_S_all 1.016
_refine_ls_R_factor_all 0.1163
_refine_ls_R_factor_gt 0.0574
_refine_ls_shift/su_max 0.000
_refine_ls_shift/su_mean 0.000
_refine_ls_structure_factor_coef Fsqd
_refine_ls_weighting_details 'calc w=1/[\s^2^(Fo^2^)+(0.0424P)^2^+1.7345P] where P=(Fo^2^+2Fc^2^)/3'
_refine_ls_weighting_scheme calc
_refine_ls_wR_factor_gt 0.1161
_refine_ls_wR_factor_ref 0.1374
_reflns_number_gt 2072
_reflns_number_total 3652
_reflns_threshold_expression I>2\s(I)
_cod_data_source_file fj2003.cif
_cod_data_source_block I
_cod_original_sg_symbol_H-M 'P 21/c'
_cod_database_code 2212863
_cod_database_fobs_code 2212863

loop_
_symmetry_equiv_pos_as_xyz
'x, y, z'
'-x, y+1/2, -z+1/2'
'-x, -y, -z'
'x, -y-1/2, z-1/2'

loop_
_atom_site_type_symbol
_atom_site_label
_atom_site_fract_x
_atom_site_fract_y
_atom_site_fract_z
_atom_site_U_iso_or_equiv
_atom_site_adp_type
_atom_site_calc_flag
_atom_site_refinement_flags
_atom_site_occupancy
Ni Ni1 0.5000 0.5000 1.0000 0.0323(2) Uani d S 1
Br Br1 0.60678(11) 0.70342(3) 0.99085(10) 0.0963(4) Uani d . 1
Cl Cl1 0.0154(3) 0.72657(8) 0.5829(3) 0.1088(8) Uani d . 1
S S1 0.21989(19) 0.49691(7) 1.45717(15) 0.0545(4) Uani d . 1
O O1 0.4669(4) 0.58481(13) 1.0059(4) 0.0429(9) Uani d . 1
N N1 0.2393(5) 0.49406(15) 0.8983(4) 0.0338(9) Uani d . 1
N N2 0.3442(5) 0.40321(16) 0.7229(5) 0.0417(10) Uani d . 1
H H2A 0.4165 0.3975 0.8089 0.050 Uiso calc R 1
H H2B 0.3720 0.4368 0.6856 0.050 Uiso calc R 1
N N3 0.4067(6) 0.49246(19) 1.2086(5) 0.0463(11) Uani d . 1
C C1 0.2118(6) 0.5929(2) 0.8240(6) 0.0395(12) Uani d . 1
C C2 0.3662(6) 0.6141(2) 0.9097(6) 0.0400(12) Uani d . 1
C C3 0.4013(7) 0.6717(2) 0.8851(6) 0.0516(15) Uani d . 1
C C4 0.2952(8) 0.7051(2) 0.7865(7) 0.0646(18) Uani d . 1
H H4 0.3250 0.7426 0.7728 0.078 Uiso calc R 1
C C5 0.1463(8) 0.6830(2) 0.7091(7) 0.0629(17) Uani d . 1
C C6 0.1045(7) 0.6282(2) 0.7269(6) 0.0528(15) Uani d . 1
H H6 0.0022 0.6138 0.6733 0.063 Uiso calc R 1
C C7 0.1517(7) 0.5353(2) 0.8363(6) 0.0426(13) Uani d . 1
H H7 0.0365 0.5276 0.7943 0.051 Uiso calc R 1
C C8 0.1433(7) 0.4399(2) 0.8986(6) 0.0456(13) Uani d . 1
H H8A 0.0192 0.4473 0.9060 0.055 Uiso calc R 1
H H8B 0.1900 0.4184 0.9867 0.055 Uiso calc R 1
C C9 0.1588(6) 0.4051(2) 0.7583(6) 0.0453(13) Uani d . 1
H H9A 0.1177 0.3671 0.7736 0.054 Uiso calc R 1
H H9B 0.0839 0.4213 0.6737 0.054 Uiso calc R 1
C C10 0.3771(8) 0.3583(2) 0.6126(7) 0.0608(16) Uani d . 1
H H10A 0.2983 0.3637 0.5201 0.073 Uiso calc R 1
H H10B 0.3522 0.3218 0.6536 0.073 Uiso calc R 1
C C11 0.5659(10) 0.3601(3) 0.5788(9) 0.092(2) Uani d . 1
H H11A 0.5871 0.3950 0.5294 0.137 Uiso calc R 1
H H11B 0.5874 0.3292 0.5143 0.137 Uiso calc R 1
H H11C 0.6438 0.3574 0.6712 0.137 Uiso calc R 1
C C12 0.3335(6) 0.4936(2) 1.3120(6) 0.0392(12) Uani d . 1

loop_
_atom_site_aniso_label
_atom_site_aniso_U_11
_atom_site_aniso_U_22
_atom_site_aniso_U_33
_atom_site_aniso_U_12
_atom_site_aniso_U_13
_atom_site_aniso_U_23
Ni1 0.0362(5) 0.0306(5) 0.0295(5) 0.0003(4) 0.0013(4) -0.0020(4)
Br1 0.0954(6) 0.0464(4) 0.1309(7) -0.0232(4) -0.0543(5) 0.0238(4)
Cl1 0.0994(15) 0.0663(11) 0.1430(19) 0.0063(10) -0.0598(13) 0.0381(12)
S1 0.0488(9) 0.0759(10) 0.0401(8) 0.0008(8) 0.0108(6) 0.0040(8)
O1 0.047(2) 0.0318(17) 0.045(2) 0.0014(15) -0.0129(17) -0.0025(16)
N1 0.036(2) 0.033(2) 0.033(2) -0.0032(18) 0.0037(17) -0.0035(18)
N2 0.050(3) 0.032(2) 0.041(3) -0.0036(19) -0.006(2) -0.0068(19)
N3 0.045(3) 0.061(3) 0.033(2) 0.000(2) 0.003(2) 0.001(2)
C1 0.041(3) 0.035(3) 0.041(3) 0.005(2) -0.002(2) -0.004(2)
C2 0.045(3) 0.035(3) 0.039(3) 0.009(2) 0.000(2) -0.006(2)
C3 0.048(3) 0.040(3) 0.061(4) -0.001(2) -0.017(3) 0.005(3)
C4 0.080(5) 0.035(3) 0.074(4) 0.005(3) -0.009(4) 0.012(3)
C5 0.060(4) 0.047(3) 0.074(4) 0.009(3) -0.022(3) 0.014(3)
C6 0.049(3) 0.049(3) 0.056(4) 0.006(3) -0.009(3) 0.002(3)
C7 0.035(3) 0.047(3) 0.043(3) 0.001(2) -0.004(2) -0.010(3)
C8 0.040(3) 0.042(3) 0.055(3) -0.006(2) 0.002(3) 0.002(3)
C9 0.044(3) 0.034(3) 0.055(4) -0.007(2) -0.002(3) -0.002(3)
C10 0.081(4) 0.041(3) 0.059(4) -0.004(3) 0.003(3) -0.020(3)
C11 0.100(6) 0.062(4) 0.121(6) -0.008(4) 0.049(5) -0.039(4)
C12 0.032(3) 0.047(3) 0.036(3) -0.006(2) -0.004(2) 0.001(3)

loop_
_atom_type_symbol
_atom_type_description
_atom_type_scat_dispersion_real
_atom_type_scat_dispersion_imag
_atom_type_scat_source
C C 0.0033 0.0016 'International Tables Vol C Tables 4.2.6.8 and 6.1.1.4'
H H 0.0000 0.0000 'International Tables Vol C Tables 4.2.6.8 and 6.1.1.4'
N N 0.0061 0.0033 'International Tables Vol C Tables 4.2.6.8 and 6.1.1.4'
O O 0.0106 0.0060 'International Tables Vol C Tables 4.2.6.8 and 6.1.1.4'
S S 0.1246 0.1234 'International Tables Vol C Tables 4.2.6.8 and 6.1.1.4'
Cl Cl 0.1484 0.1585 'International Tables Vol C Tables 4.2.6.8 and 6.1.1.4'
Ni Ni 0.3393 1.1124 'International Tables Vol C Tables 4.2.6.8 and 6.1.1.4'
Br Br -0.2901 2.4595 'International Tables Vol C Tables 4.2.6.8 and 6.1.1.4'

loop_
_geom_angle_atom_site_label_1
_geom_angle_atom_site_label_2
_geom_angle_atom_site_label_3
_geom_angle_site_symmetry_1
_geom_angle_site_symmetry_3
_geom_angle
_geom_angle_publ_flag
O1 Ni1 O1 3_667 . 180.0 ?
O1 Ni1 N3 3_667 3_667 90.34(16) ?
O1 Ni1 N3 . 3_667 89.66(16) ?
O1 Ni1 N3 3_667 . 89.66(16) y
O1 Ni1 N3 . . 90.34(16) y
N3 Ni1 N3 3_667 . 180.0 ?
O1 Ni1 N1 3_667 3_667 87.95(13) ?
O1 Ni1 N1 . 3_667 92.05(13) ?
N3 Ni1 N1 3_667 3_667 88.71(16) ?
N3 Ni1 N1 . 3_667 91.29(16) ?
O1 Ni1 N1 3_667 . 92.05(13) y
O1 Ni1 N1 . . 87.95(13) y
N3 Ni1 N1 3_667 . 91.29(16) y
N3 Ni1 N1 . . 88.71(16) y
N1 Ni1 N1 3_667 . 180.0 ?
C2 O1 Ni1 . . 125.8(3) ?
C7 N1 C8 . . 115.9(4) ?
C7 N1 Ni1 . . 124.0(3) ?
C8 N1 Ni1 . . 120.1(3) ?
C9 N2 C10 . . 113.6(4) ?
C9 N2 H2A . . 108.8 ?
C10 N2 H2A . . 108.8 ?
C9 N2 H2B . . 108.8 ?
C10 N2 H2B . . 108.8 ?
H2A N2 H2B . . 107.7 ?
C12 N3 Ni1 . . 168.8(4) ?
C6 C1 C2 . . 120.6(5) ?
C6 C1 C7 . . 116.6(5) ?
C2 C1 C7 . . 122.8(4) ?
O1 C2 C1 . . 124.1(4) ?
O1 C2 C3 . . 121.2(5) ?
C1 C2 C3 . . 114.7(4) ?
C4 C3 C2 . . 123.4(5) ?
C4 C3 Br1 . . 118.7(4) ?
C2 C3 Br1 . . 117.9(4) ?
C5 C4 C3 . . 119.5(5) ?
C5 C4 H4 . . 120.2 ?
C3 C4 H4 . . 120.2 ?
C6 C5 C4 . . 120.3(5) ?
C6 C5 Cl1 . . 121.3(5) ?
C4 C5 Cl1 . . 118.3(5) ?
C5 C6 C1 . . 121.4(5) ?
C5 C6 H6 . . 119.3 ?
C1 C6 H6 . . 119.3 ?
N1 C7 C1 . . 127.3(5) ?
N1 C7 H7 . . 116.4 ?
C1 C7 H7 . . 116.4 ?
N1 C8 C9 . . 112.7(4) ?
N1 C8 H8A . . 109.1 ?
C9 C8 H8A . . 109.1 ?
N1 C8 H8B . . 109.1 ?
C9 C8 H8B . . 109.1 ?
H8A C8 H8B . . 107.8 ?
N2 C9 C8 . . 111.2(4) ?
N2 C9 H9A . . 109.4 ?
C8 C9 H9A . . 109.4 ?
N2 C9 H9B . . 109.4 ?
C8 C9 H9B . . 109.4 ?
H9A C9 H9B . . 108.0 ?
N2 C10 C11 . . 110.5(5) ?
N2 C10 H10A . . 109.5 ?
C11 C10 H10A . . 109.5 ?
N2 C10 H10B . . 109.5 ?
C11 C10 H10B . . 109.5 ?
H10A C10 H10B . . 108.1 ?
C10 C11 H11A . . 109.5 ?
C10 C11 H11B . . 109.5 ?
H11A C11 H11B . . 109.5 ?
C10 C11 H11C . . 109.5 ?
H11A C11 H11C . . 109.5 ?
H11B C11 H11C . . 109.5 ?
N3 C12 S1 . . 177.3(5) ?

loop_
_geom_bond_atom_site_label_1
_geom_bond_atom_site_label_2
_geom_bond_site_symmetry_2
_geom_bond_distance
_geom_bond_publ_flag
Ni1 O1 3_667 2.032(3) ?
Ni1 O1 . 2.032(3) y
Ni1 N3 3_667 2.079(5) ?
Ni1 N3 . 2.079(5) y
Ni1 N1 3_667 2.085(4) ?
Ni1 N1 . 2.085(4) y
Br1 C3 . 1.885(5) ?
Cl1 C5 . 1.752(5) ?
S1 C12 . 1.643(5) ?
O1 C2 . 1.285(5) ?
N1 C7 . 1.274(6) ?
N1 C8 . 1.479(6) ?
N2 C9 . 1.482(6) ?
N2 C10 . 1.493(6) ?
N2 H2A . 0.9000 ?
N2 H2B . 0.9000 ?
N3 C12 . 1.134(6) ?
C1 C6 . 1.398(7) ?
C1 C2 . 1.416(7) ?
C1 C7 . 1.451(7) ?
C2 C3 . 1.418(7) ?
C3 C4 . 1.373(7) ?
C4 C5 . 1.361(8) ?
C4 H4 . 0.9300 ?
C5 C6 . 1.352(8) ?
C6 H6 . 0.9300 ?
C7 H7 . 0.9300 ?
C8 C9 . 1.518(7) ?
C8 H8A . 0.9700 ?
C8 H8B . 0.9700 ?
C9 H9A . 0.9700 ?
C9 H9B . 0.9700 ?
C10 C11 . 1.502(8) ?
C10 H10A . 0.9700 ?
C10 H10B . 0.9700 ?
C11 H11A . 0.9600 ?
C11 H11B . 0.9600 ?
C11 H11C . 0.9600 ?

loop_
_geom_hbond_atom_site_label_D
_geom_hbond_atom_site_label_H
_geom_hbond_atom_site_label_A
_geom_hbond_site_symmetry_A
_geom_hbond_distance_DH
_geom_hbond_distance_HA
_geom_hbond_distance_DA
_geom_hbond_angle_DHA
N2 H2A O1 3_667 0.90 1.83 2.682(5) 157
N2 H2A Br1 3_667 0.90 3.01 3.587(5) 124
N2 H2B N3 3_667 0.90 2.48 3.135(6) 130
N2 H2B S1 1_554 0.90 2.64 3.310(5) 132
C7 H7 S1 3_567 0.93 2.86 3.701(5) 152
